data_7202317
loop_
_publ_author_name
'Ronson, Tanya K.'
'Hardie, Michaele J.'

_publ_section_title
;
 Extended 36 and 63 arrays of capsule motifs using ligand
 tris{4-(3-pyridyl)phenylester}cyclotriguaiacylene
;
_journal_issue 12
_journal_name_full CrystEngComm
_journal_page_first 1731
_journal_paper_doi 10.1039/b810090j
_journal_volume 10
_journal_year 2008
_chemical_formula_sum 'C128 H102 Ag3 Cl3 N10 O26'
_chemical_formula_weight 2626.16
_chemical_name_common
;
tris(acetonitrile)chlorobis(tris(4-(3-
pyridyl)phenylester)cyclotriguaiacylene)-trisilver(i) perchlorate
acetonitrile clathrate
;
_chemical_name_systematic
;
tris(acetonitrile)chlorobis(tris{4-(3-pyridyl)phenylester)cyclotriguaiacylene)-
trisilver(I) perchlorate acetonitrile clathrate
;
_space_group_IT_number 176
_symmetry_cell_setting hexagonal
_symmetry_space_group_name_Hall '-P 6c'
_symmetry_space_group_name_H-M 'P 63/m'
_atom_sites_solution_hydrogens geom
_atom_sites_solution_primary direct
_atom_sites_solution_secondary difmap
_audit_creation_method SHELXL-97
_cell_angle_alpha 90.00
_cell_angle_beta 90.00
_cell_angle_gamma 120.00
_cell_formula_units_Z 2
_cell_length_a 16.2470(6)
_cell_length_b 16.2470(6)
_cell_length_c 34.382(3)
_cell_measurement_reflns_used 9902
_cell_measurement_temperature 150(2)
_cell_measurement_theta_max 20.57
_cell_measurement_theta_min 2.58
_cell_volume 7859.7(8)
_computing_cell_refinement 'Bruker APEX 2'
_computing_data_collection 'Bruker APEX 2'
_computing_data_reduction 'Bruker APEX 2'
_computing_structure_refinement 'SHELXL-97 (Sheldrick, 1997)'
_computing_structure_solution 'SHELXS-97 (Sheldrick, 1990)'
_diffrn_ambient_temperature 150(2)
_diffrn_measured_fraction_theta_full 0.995
_diffrn_measured_fraction_theta_max 0.995
_diffrn_measurement_device_type 'Bruker X8 CCD area detector'
_diffrn_measurement_method 'phi and omega scans'
_diffrn_radiation_monochromator graphite
_diffrn_radiation_source 'fine-focus sealed tube'
_diffrn_radiation_type MoK\a
_diffrn_radiation_wavelength 0.71073
_diffrn_reflns_av_R_equivalents 0.0710
_diffrn_reflns_av_sigmaI/netI 0.0413
_diffrn_reflns_limit_h_max 19
_diffrn_reflns_limit_h_min -20
_diffrn_reflns_limit_k_max 20
_diffrn_reflns_limit_k_min -19
_diffrn_reflns_limit_l_max 42
_diffrn_reflns_limit_l_min -42
_diffrn_reflns_number 92000
_diffrn_reflns_theta_full 26.04
_diffrn_reflns_theta_max 26.04
_diffrn_reflns_theta_min 1.18
_exptl_absorpt_coefficient_mu 0.481
_exptl_absorpt_correction_T_max 0.9490
_exptl_absorpt_correction_T_min 0.8692
_exptl_absorpt_correction_type multi-scan
_exptl_absorpt_process_details SADABS
_exptl_crystal_colour colourless
_exptl_crystal_density_diffrn 1.110
_exptl_crystal_density_method 'not measured'
_exptl_crystal_description block
_exptl_crystal_F_000 2680
_exptl_crystal_size_max 0.30
_exptl_crystal_size_mid 0.15
_exptl_crystal_size_min 0.11
_refine_diff_density_max 1.466
_refine_diff_density_min -0.753
_refine_diff_density_rms 0.102
_refine_ls_extinction_method none
_refine_ls_goodness_of_fit_ref 1.087
_refine_ls_hydrogen_treatment constr
_refine_ls_matrix_type full
_refine_ls_number_parameters 256
_refine_ls_number_reflns 5245
_refine_ls_number_restraints 10
_refine_ls_restrained_S_all 1.087
_refine_ls_R_factor_all 0.1031
_refine_ls_R_factor_gt 0.0641
_refine_ls_shift/su_max 0.000
_refine_ls_shift/su_mean 0.000
_refine_ls_structure_factor_coef Fsqd
_refine_ls_weighting_details 'calc w=1/[\s^2^(Fo^2^)+(0.1126P)^2^+2.6363P] where P=(Fo^2^+2Fc^2^)/3'
_refine_ls_weighting_scheme calc
_refine_ls_wR_factor_gt 0.1805
_refine_ls_wR_factor_ref 0.1986
_reflns_number_gt 3614
_reflns_number_total 5245
_reflns_threshold_expression >2sigma(I)
_cod_data_source_file b810090j.txt
_cod_data_source_block c_4:
_cod_depositor_comments
;
The following automatic conversions were performed:
'_symmetry_cell_setting' value 'Hexagonal' changed to 'hexagonal'
according to '/home/saulius/struct/CIF-dictionaries/cif_core.dic'
dictionary named 'cif_core.dic' version 2.4.1 from 2010-06-29.

Automatic conversion script
Id: cif_fix_enum 1527 2010-12-29 10:47:43Z saulius 
;
_cod_original_cell_volume 7859.8(7)
_cod_original_sg_symbol_H-M P6(3)/m
_cod_database_code 7202317

loop_
_symmetry_equiv_pos_as_xyz
'x, y, z'
'x-y, x, z+1/2'
'-y, x-y, z'
'-x, -y, z+1/2'
'-x+y, -x, z'
'y, -x+y, z+1/2'
'-x, -y, -z'
'-x+y, -x, -z-1/2'
'y, -x+y, -z'
'x, y, -z-1/2'
'x-y, x, -z'
'-y, x-y, -z-1/2'

loop_
_atom_site_label
_atom_site_type_symbol
_atom_site_fract_x
_atom_site_fract_y
_atom_site_fract_z
_atom_site_U_iso_or_equiv
_atom_site_adp_type
_atom_site_occupancy
_atom_site_symmetry_multiplicity
_atom_site_calc_flag
_atom_site_refinement_flags
_atom_site_disorder_assembly
_atom_site_disorder_group
Ag1 Ag -0.01999(4) -0.17551(4) 0.2500 0.0528(2) Uani 1 2 d S . .
Cl1 Cl 0.0000 0.0000 0.2500 0.0515(7) Uani 1 6 d S . .
O1 O 0.4879(2) 0.4645(2) 0.43108(8) 0.0444(7) Uani 1 1 d . . .
N1 N 0.0766(3) -0.1655(3) 0.30209(10) 0.0494(9) Uani 1 1 d . A .
C1 C 0.2359(3) 0.5469(3) 0.51919(12) 0.0359(9) Uani 1 1 d . . .
H1A H 0.1853 0.4848 0.5291 0.043 Uiso 1 1 calc R . .
H1B H 0.2686 0.5876 0.5419 0.043 Uiso 1 1 calc R . .
Cl2 Cl -0.3333 -0.6667 0.3602(2) 0.114(2) Uiso 0.50 3 d SPD . .
O2 O 0.2990(2) 0.33950(19) 0.43241(8) 0.0422(7) Uani 1 1 d . . .
N2 N -0.1795(10) -0.2619(9) 0.2500 0.098(4) Uiso 0.70 2 d SPD A 1
C2 C 0.3079(3) 0.5311(3) 0.49595(11) 0.0329(9) Uani 1 1 d . . .
O3 O 0.3076(2) 0.2669(2) 0.48755(8) 0.0414(7) Uani 1 1 d . . .
N3 N -0.171(4) -0.310(4) 0.2500 0.183(12) Uiso 0.30 2 d SPD A 2
C3 C 0.2739(3) 0.4467(3) 0.47460(11) 0.0359(9) Uani 1 1 d . . .
H3 H 0.2077 0.4021 0.4744 0.043 Uiso 1 1 calc R . .
N4 N 0.0000 0.0000 0.3976(6) 0.120(7) Uiso 0.50 3 d SPD . .
C4 C 0.3355(3) 0.4271(3) 0.45371(12) 0.0378(9) Uani 1 1 d . . .
O5 O -0.4208(13) -0.7105(15) 0.3741(5) 0.236(8) Uiso 0.50 1 d PD . .
C5 C 0.4331(3) 0.4915(3) 0.45194(11) 0.0363(9) Uani 1 1 d . . .
O6 O -0.3333 -0.6667 0.3211(7) 0.239(14) Uiso 0.50 3 d SPD . .
C6 C 0.4677(3) 0.5765(3) 0.47344(12) 0.0354(9) Uani 1 1 d . . .
H6 H 0.5338 0.6213 0.4730 0.043 Uiso 1 1 calc R . .
C7 C 0.4069(3) 0.5966(3) 0.49552(11) 0.0333(9) Uani 1 1 d . . .
C8 C 0.2922(3) 0.2639(3) 0.45295(13) 0.0365(9) Uani 1 1 d . . .
C9 C 0.2641(3) 0.1794(3) 0.42712(12) 0.0378(9) Uani 1 1 d . . .
C10 C 0.2537(3) 0.1831(3) 0.38661(13) 0.0442(10) Uani 1 1 d . . .
H10 H 0.2650 0.2405 0.3746 0.053 Uiso 1 1 calc R . .
C11 C 0.2265(4) 0.1021(3) 0.36442(13) 0.0504(12) Uani 1 1 d . . .
H11 H 0.2197 0.1050 0.3371 0.060 Uiso 1 1 calc R . .
C12 C 0.2089(3) 0.0166(3) 0.38102(13) 0.0422(10) Uani 1 1 d . . .
C13 C 0.2219(4) 0.0148(3) 0.42166(14) 0.0501(12) Uani 1 1 d . . .
H13 H 0.2116 -0.0423 0.4337 0.060 Uiso 1 1 calc R . .
C14 C 0.2493(3) 0.0944(3) 0.44373(13) 0.0470(11) Uani 1 1 d . . .
H14 H 0.2585 0.0920 0.4709 0.056 Uiso 1 1 calc R . .
C15 C 0.1742(3) -0.0711(3) 0.35609(13) 0.0431(10) Uani 1 1 d . A .
C16 C 0.1127(3) -0.0880(3) 0.32584(13) 0.0457(11) Uani 1 1 d . . .
H16 H 0.0939 -0.0422 0.3211 0.055 Uiso 1 1 calc R A .
C17 C 0.1044(4) -0.2296(4) 0.30930(15) 0.0606(13) Uani 1 1 d . . .
H17 H 0.0812 -0.2837 0.2929 0.073 Uiso 1 1 calc R A .
C18 C 0.1659(4) -0.2204(4) 0.33988(16) 0.0696(16) Uani 1 1 d . A .
H18 H 0.1832 -0.2675 0.3443 0.084 Uiso 1 1 calc R . .
C19 C 0.2008(4) -0.1401(4) 0.36354(16) 0.0611(14) Uani 1 1 d . . .
H19 H 0.2422 -0.1319 0.3846 0.073 Uiso 1 1 calc R A .
C20 C 0.5872(3) 0.5343(3) 0.42633(14) 0.0530(12) Uani 1 1 d . . .
H20A H 0.5931 0.5893 0.4122 0.079 Uiso 1 1 calc R . .
H20B H 0.6189 0.5063 0.4116 0.079 Uiso 1 1 calc R . .
H20C H 0.6171 0.5547 0.4519 0.079 Uiso 1 1 calc R . .
C21 C -0.2578(14) -0.2781(15) 0.2500 0.148(7) Uiso 0.70 2 d SPD A 1
C22 C -0.3617(14) -0.316(2) 0.2500 0.201(11) Uiso 0.70 2 d SPD A 1
C23 C -0.228(4) -0.390(4) 0.2500 0.183(12) Uiso 0.30 2 d SPD A 2
C24 C -0.274(4) -0.495(4) 0.2500 0.183(12) Uiso 0.30 2 d SPD A 2
C25 C 0.0000 0.0000 0.4300(5) 0.073(5) Uiso 0.50 3 d SPD . .
C26 C 0.0000 0.0000 0.4726(6) 0.128(10) Uiso 0.50 3 d SPD . .

loop_
_atom_site_aniso_label
_atom_site_aniso_U_11
_atom_site_aniso_U_22
_atom_site_aniso_U_33
_atom_site_aniso_U_23
_atom_site_aniso_U_13
_atom_site_aniso_U_12
Ag1 0.0582(4) 0.0452(3) 0.0431(3) 0.000 0.000 0.0168(3)
Cl1 0.0441(9) 0.0441(9) 0.0663(18) 0.000 0.000 0.0220(5)
O1 0.0448(17) 0.0403(17) 0.0544(18) -0.0025(13) 0.0031(14) 0.0260(15)
N1 0.063(3) 0.042(2) 0.046(2) -0.0082(17) -0.0031(18) 0.0283(19)
C1 0.031(2) 0.029(2) 0.045(2) 0.0058(17) -0.0003(18) 0.0134(17)
O2 0.0529(18) 0.0324(15) 0.0436(16) -0.0076(12) -0.0119(13) 0.0230(14)
C2 0.032(2) 0.031(2) 0.038(2) 0.0047(17) -0.0032(17) 0.0176(18)
O3 0.0461(17) 0.0392(16) 0.0418(18) -0.0026(13) -0.0039(13) 0.0235(14)
C3 0.032(2) 0.029(2) 0.047(2) 0.0012(18) -0.0074(18) 0.0148(18)
C4 0.043(2) 0.029(2) 0.042(2) -0.0023(17) -0.0085(19) 0.0184(19)
C5 0.043(2) 0.038(2) 0.038(2) 0.0026(17) -0.0055(18) 0.027(2)
C6 0.030(2) 0.031(2) 0.045(2) 0.0036(18) -0.0029(18) 0.0154(17)
C7 0.036(2) 0.026(2) 0.042(2) 0.0019(17) -0.0027(17) 0.0179(18)
C8 0.028(2) 0.037(2) 0.048(3) -0.0050(19) -0.0048(18) 0.0197(18)
C9 0.034(2) 0.035(2) 0.048(2) -0.0036(18) -0.0068(18) 0.0201(19)
C10 0.051(3) 0.034(2) 0.048(3) 0.0022(19) -0.003(2) 0.021(2)
C11 0.070(3) 0.043(3) 0.043(2) -0.003(2) -0.003(2) 0.031(3)
C12 0.047(3) 0.035(2) 0.049(3) -0.0112(19) -0.009(2) 0.024(2)
C13 0.064(3) 0.042(3) 0.057(3) -0.004(2) -0.016(2) 0.036(2)
C14 0.062(3) 0.043(3) 0.043(2) -0.005(2) -0.016(2) 0.032(2)
C15 0.046(2) 0.041(2) 0.049(3) -0.0064(19) -0.007(2) 0.026(2)
C16 0.059(3) 0.037(2) 0.046(2) -0.003(2) 0.000(2) 0.027(2)
C17 0.074(4) 0.053(3) 0.060(3) -0.018(3) -0.010(3) 0.035(3)
C18 0.078(4) 0.060(3) 0.091(4) -0.023(3) -0.020(3) 0.050(3)
C19 0.066(3) 0.055(3) 0.073(3) -0.021(3) -0.023(3) 0.037(3)
C20 0.055(3) 0.055(3) 0.060(3) 0.003(2) 0.010(2) 0.035(3)

loop_
_atom_type_symbol
_atom_type_description
_atom_type_scat_dispersion_real
_atom_type_scat_dispersion_imag
_atom_type_scat_source
C C 0.0033 0.0016 'International Tables Vol C Tables 4.2.6.8 and 6.1.1.4'
H H 0.0000 0.0000 'International Tables Vol C Tables 4.2.6.8 and 6.1.1.4'
N N 0.0061 0.0033 'International Tables Vol C Tables 4.2.6.8 and 6.1.1.4'
O O 0.0106 0.0060 'International Tables Vol C Tables 4.2.6.8 and 6.1.1.4'
Cl Cl 0.1484 0.1585 'International Tables Vol C Tables 4.2.6.8 and 6.1.1.4'
Ag Ag -0.8971 1.1015 'International Tables Vol C Tables 4.2.6.8 and 6.1.1.4'

loop_
_geom_angle_atom_site_label_1
_geom_angle_atom_site_label_2
_geom_angle_atom_site_label_3
_geom_angle
_geom_angle_site_symmetry_1
_geom_angle_site_symmetry_3
_geom_angle_publ_flag
N2 Ag1 N1 124.69(16) . . ?
N2 Ag1 N1 124.69(16) . 10_556 ?
N1 Ag1 N1 100.29(19) . 10_556 ?
N2 Ag1 N3 21.6(12) . . ?
N1 Ag1 N3 114.9(7) . . ?
N1 Ag1 N3 114.9(7) 10_556 . ?
N2 Ag1 Cl1 98.7(4) . . ?
N1 Ag1 Cl1 101.83(9) . . ?
N1 Ag1 Cl1 101.83(9) 10_556 . ?
N3 Ag1 Cl1 120.3(13) . . ?
Ag1 Cl1 Ag1 120.0 3 8_556 ?
Ag1 Cl1 Ag1 120.0 3 . ?
Ag1 Cl1 Ag1 120.0 8_556 . ?
C5 O1 C20 117.1(3) . . ?
C17 N1 C16 116.6(4) . . ?
C17 N1 Ag1 124.1(3) . . ?
C16 N1 Ag1 119.2(3) . . ?
C7 C1 C2 113.8(3) 5_565 . ?
C7 C1 H1A 108.8 5_565 . ?
C2 C1 H1A 108.8 . . ?
C7 C1 H1B 108.8 5_565 . ?
C2 C1 H1B 108.8 . . ?
H1A C1 H1B 107.7 . . ?
O5 Cl2 O5 107.6(10) 3_445 5_545 ?
O5 Cl2 O5 107.6(10) 3_445 . ?
O5 Cl2 O5 107.6(10) 5_545 . ?
O5 Cl2 O6 111.2(9) 3_445 . ?
O5 Cl2 O6 111.2(9) 5_545 . ?
O5 Cl2 O6 111.2(9) . . ?
C8 O2 C4 115.6(3) . . ?
C21 N2 Ag1 158.6(15) . . ?
C3 C2 C7 118.2(4) . . ?
C3 C2 C1 118.2(3) . . ?
C7 C2 C1 123.5(3) . . ?
C23 N3 Ag1 158(5) . . ?
C4 C3 C2 121.1(4) . . ?
C4 C3 H3 119.4 . . ?
C2 C3 H3 119.4 . . ?
C3 C4 C5 121.9(4) . . ?
C3 C4 O2 120.1(4) . . ?
C5 C4 O2 118.0(4) . . ?
O1 C5 C4 117.3(4) . . ?
O1 C5 C6 125.5(4) . . ?
C4 C5 C6 117.2(4) . . ?
C7 C6 C5 121.8(4) . . ?
C7 C6 H6 119.1 . . ?
C5 C6 H6 119.1 . . ?
C6 C7 C2 119.7(4) . . ?
C6 C7 C1 117.2(3) . 3_665 ?
C2 C7 C1 123.1(4) . 3_665 ?
O3 C8 O2 123.2(4) . . ?
O3 C8 C9 125.4(4) . . ?
O2 C8 C9 111.4(3) . . ?
C14 C9 C10 118.8(4) . . ?
C14 C9 C8 119.0(4) . . ?
C10 C9 C8 122.3(4) . . ?
C11 C10 C9 119.4(4) . . ?
C11 C10 H10 120.3 . . ?
C9 C10 H10 120.3 . . ?
C10 C11 C12 122.0(4) . . ?
C10 C11 H11 119.0 . . ?
C12 C11 H11 119.0 . . ?
C11 C12 C13 117.9(4) . . ?
C11 C12 C15 120.1(4) . . ?
C13 C12 C15 122.0(4) . . ?
C14 C13 C12 120.5(4) . . ?
C14 C13 H13 119.7 . . ?
C12 C13 H13 119.7 . . ?
C13 C14 C9 121.4(4) . . ?
C13 C14 H14 119.3 . . ?
C9 C14 H14 119.3 . . ?
C16 C15 C19 117.4(4) . . ?
C16 C15 C12 120.6(4) . . ?
C19 C15 C12 121.9(4) . . ?
N1 C16 C15 124.9(4) . . ?
N1 C16 H16 117.5 . . ?
C15 C16 H16 117.5 . . ?
N1 C17 C18 123.3(4) . . ?
N1 C17 H17 118.3 . . ?
C18 C17 H17 118.3 . . ?
C19 C18 C17 118.1(5) . . ?
C19 C18 H18 121.0 . . ?
C17 C18 H18 121.0 . . ?
C18 C19 C15 119.6(5) . . ?
C18 C19 H19 120.2 . . ?
C15 C19 H19 120.2 . . ?
O1 C20 H20A 109.5 . . ?
O1 C20 H20B 109.5 . . ?
H20A C20 H20B 109.5 . . ?
O1 C20 H20C 109.5 . . ?
H20A C20 H20C 109.5 . . ?
H20B C20 H20C 109.5 . . ?
N2 C21 C22 170(2) . . ?
N3 C23 C24 162(6) . . ?
N4 C25 C26 180.000(4) . . ?
C25 C26 C26 180.000(3) . 7_556 ?

loop_
_geom_bond_atom_site_label_1
_geom_bond_atom_site_label_2
_geom_bond_distance
_geom_bond_site_symmetry_2
_geom_bond_publ_flag
Ag1 N2 2.247(14) . ?
Ag1 N1 2.333(4) . ?
Ag1 N1 2.333(4) 10_556 ?
Ag1 N3 2.34(5) . ?
Ag1 Cl1 2.7038(5) . ?
Cl1 Ag1 2.7038(6) 3 ?
Cl1 Ag1 2.7038(5) 8_556 ?
O1 C5 1.375(5) . ?
O1 C20 1.445(6) . ?
N1 C17 1.348(6) . ?
N1 C16 1.364(5) . ?
C1 C7 1.533(5) 5_565 ?
C1 C2 1.540(5) . ?
C1 H1A 0.9900 . ?
C1 H1B 0.9900 . ?
Cl2 O5 1.321(17) 3_445 ?
Cl2 O5 1.321(17) 5_545 ?
Cl2 O5 1.321(17) . ?
Cl2 O6 1.35(2) . ?
O2 C8 1.372(5) . ?
O2 C4 1.439(5) . ?
N2 C21 1.163(14) . ?
C2 C3 1.403(5) . ?
C2 C7 1.418(5) . ?
O3 C8 1.212(5) . ?
N3 C23 1.155(18) . ?
C3 C4 1.392(6) . ?
C3 H3 0.9500 . ?
N4 C25 1.115(14) . ?
C4 C5 1.397(6) . ?
C5 C6 1.412(6) . ?
C6 C7 1.408(5) . ?
C6 H6 0.9500 . ?
C7 C1 1.533(5) 3_665 ?
C8 C9 1.502(6) . ?
C9 C14 1.399(6) . ?
C9 C10 1.408(6) . ?
C10 C11 1.389(6) . ?
C10 H10 0.9500 . ?
C11 C12 1.392(6) . ?
C11 H11 0.9500 . ?
C12 C13 1.416(6) . ?
C12 C15 1.510(6) . ?
C13 C14 1.369(6) . ?
C13 H13 0.9500 . ?
C14 H14 0.9500 . ?
C15 C16 1.371(6) . ?
C15 C19 1.411(6) . ?
C16 H16 0.9500 . ?
C17 C18 1.406(7) . ?
C17 H17 0.9500 . ?
C18 C19 1.395(6) . ?
C18 H18 0.9500 . ?
C19 H19 0.9500 . ?
C20 H20A 0.9800 . ?
C20 H20B 0.9800 . ?
C20 H20C 0.9800 . ?
C21 C22 1.479(15) . ?
C23 C24 1.478(18) . ?
C25 C26 1.464(15) . ?
C26 C26 1.89(4) 7_556 ?
